data_7210907
loop_
_publ_author_name
'Sengupta, Satirtha'
'Ganguly, Sumi'
'Goswami, Arijit'
'Sukul, Pradip K.'
'Mondal, Raju'

_publ_section_title
;
 Identification of a robust and reproducible noncluster-type SBU: effect
 of coexistent groups on network topologies, helicity, and properties
;
_journal_issue 41
_journal_name_full CrystEngComm
_journal_page_first 8353
_journal_paper_doi 10.1039/c3ce40904j
_journal_volume 15
_journal_year 2013
_chemical_formula_sum 'C23 H26 N6 O12 Zn2'
_chemical_formula_weight 709.24
_chemical_name_systematic
; 
 ? 
;
_space_group_IT_number 14
_symmetry_cell_setting monoclinic
_symmetry_space_group_name_Hall '-P 2yn'
_symmetry_space_group_name_H-M 'P 1 21/n 1'
_atom_sites_solution_hydrogens geom
_atom_sites_solution_primary direct
_atom_sites_solution_secondary difmap
_audit_creation_method SHELXL-97
_cell_angle_alpha 90.00
_cell_angle_beta 111.745(2)
_cell_angle_gamma 90.00
_cell_formula_units_Z 2
_cell_length_a 12.5177(5)
_cell_length_b 7.5794(3)
_cell_length_c 15.9998(6)
_cell_measurement_reflns_used 5330
_cell_measurement_temperature 120(2)
_cell_measurement_theta_max 31.02
_cell_measurement_theta_min 2.61
_cell_volume 1409.99(10)
_computing_cell_refinement 'Bruker APEX-2'
_computing_data_collection 'Bruker APEX-2'
_computing_data_reduction 'Bruker SHELXTL'
_computing_molecular_graphics 'Bruker SHELXTL'
_computing_publication_material 'Bruker SHELXTL'
_computing_structure_refinement 'SHELXL-97 (Sheldrick, 1997)'
_computing_structure_solution 'SHELXS-97 (Sheldrick, 1990)'
_diffrn_ambient_temperature 120(2)
_diffrn_detector_area_resol_mean 8
_diffrn_measured_fraction_theta_full 0.985
_diffrn_measured_fraction_theta_max 0.985
_diffrn_measurement_device_type 'Bruker APEX-2 CCD area detector'
_diffrn_measurement_method '/w scans'
_diffrn_radiation_monochromator graphite
_diffrn_radiation_source 'fine-focus sealed tube'
_diffrn_radiation_type MoK\a
_diffrn_radiation_wavelength 0.71073
_diffrn_reflns_av_R_equivalents 0.0412
_diffrn_reflns_av_sigmaI/netI 0.0366
_diffrn_reflns_limit_h_max 18
_diffrn_reflns_limit_h_min -17
_diffrn_reflns_limit_k_max 11
_diffrn_reflns_limit_k_min -11
_diffrn_reflns_limit_l_max 23
_diffrn_reflns_limit_l_min -23
_diffrn_reflns_number 25017
_diffrn_reflns_theta_full 31.78
_diffrn_reflns_theta_max 31.78
_diffrn_reflns_theta_min 1.78
_diffrn_standards_decay_% 0
_exptl_absorpt_coefficient_mu 1.774
_exptl_absorpt_correction_T_max 1.0000
_exptl_absorpt_correction_T_min 0.773375
_exptl_absorpt_correction_type multi-scan
_exptl_absorpt_process_details 'SADABS v.2.03 (Bruker, 2001), R(int)=0.0773 before correction'
_exptl_crystal_colour Brown
_exptl_crystal_density_diffrn 1.671
_exptl_crystal_density_meas ?
_exptl_crystal_density_method 'not measured'
_exptl_crystal_description Block
_exptl_crystal_F_000 724
_exptl_crystal_size_max 0.34
_exptl_crystal_size_mid 0.28
_exptl_crystal_size_min 0.26
_refine_diff_density_max 0.884
_refine_diff_density_min -0.566
_refine_diff_density_rms 0.100
_refine_ls_extinction_method none
_refine_ls_goodness_of_fit_ref 1.053
_refine_ls_hydrogen_treatment mixed
_refine_ls_matrix_type full
_refine_ls_number_parameters 252
_refine_ls_number_reflns 4731
_refine_ls_number_restraints 3
_refine_ls_restrained_S_all 1.056
_refine_ls_R_factor_all 0.0713
_refine_ls_R_factor_gt 0.0463
_refine_ls_shift/su_max 0.001
_refine_ls_shift/su_mean 0.000
_refine_ls_structure_factor_coef Fsqd
_refine_ls_weighting_details 'calc w=1/[\s^2^(Fo^2^)+(0.0831P)^2^+0.2389P] where P=(Fo^2^+2Fc^2^)/3'
_refine_ls_weighting_scheme calc
_refine_ls_wR_factor_gt 0.1289
_refine_ls_wR_factor_ref 0.1430
_reflns_number_gt 3308
_reflns_number_total 4731
_reflns_threshold_expression I>2\s(I)
_cod_data_source_file c3ce40904j.txt
_cod_data_source_block 10ssg062_0m
_cod_depositor_comments
;
The following automatic conversions were performed:

'_symmetry_cell_setting' value 'Monoclinic' changed to 'monoclinic'
according to /home/saulius/struct/CIF-dictionaries/cif_core.dic
dictionary named 'cif_core.dic' version 2.4.2 from 2011-04-26.

Automatic conversion script
Id: cif_fix_values 1891 2012-01-12 08:04:46Z andrius 

The following automatic conversions were performed:

'_exptl_crystal_density_meas' value 'not measured' was changed to '?'
- the value is perceived as not measured.

Automatic conversion script
Id: cif_fix_values 3008 2015-01-20 13:52:24Z robertas 
;
_cod_original_sg_symbol_H-M P2(1)/n
_cod_database_code 7210907

loop_
_symmetry_equiv_pos_as_xyz
'x, y, z'
'-x+1/2, y+1/2, -z+1/2'
'-x, -y, -z'
'x-1/2, -y-1/2, z-1/2'

loop_
_atom_site_label
_atom_site_type_symbol
_atom_site_fract_x
_atom_site_fract_y
_atom_site_fract_z
_atom_site_U_iso_or_equiv
_atom_site_adp_type
_atom_site_occupancy
_atom_site_symmetry_multiplicity
_atom_site_calc_flag
_atom_site_refinement_flags
_atom_site_disorder_assembly
_atom_site_disorder_group
Zn1 Zn 0.85765(3) 0.01358(3) 0.177036(19) 0.03215(12) Uani 1 1 d . . .
N3 N 0.70080(19) 0.1248(2) 0.16226(14) 0.0312(4) Uani 1 1 d . . .
C13 C 0.5951(2) 0.2338(3) 0.00796(15) 0.0288(5) Uani 1 1 d . . .
H13A H 0.5586 0.1252 -0.0080 0.035 Uiso 1 1 calc R . .
C12 C 0.5733(2) 0.3679(3) -0.05570(15) 0.0282(5) Uani 1 1 d . . .
C11 C 0.6282(2) 0.5299(3) -0.03153(17) 0.0307(5) Uani 1 1 d . . .
H11 H 0.6137 0.6195 -0.0740 0.037 Uiso 1 1 calc R . .
C9 C 0.7268(2) 0.4241(3) 0.11938(15) 0.0289(5) Uani 1 1 d . . .
H8A H 0.7787 0.4424 0.1778 0.035 Uiso 1 1 calc R . .
C8 C 0.6714(2) 0.2628(3) 0.09536(15) 0.0277(5) Uani 1 1 d . . .
C10 C 0.7046(2) 0.5583(3) 0.05595(16) 0.0307(5) Uani 1 1 d . . .
O2W O 0.6448(10) -0.0596(11) -0.1583(6) 0.297(7) Uani 1 1 d D . .
H2WB H 0.7158 -0.1326 -0.1590 0.446 Uiso 1 1 d D . .
H2WA H 0.6641 0.0591 -0.1712 0.446 Uiso 1 1 d D . .
O1W O 1.2002(10) -0.0565(17) 0.2540(7) 0.353(8) Uani 1 1 d . . .
C14 C 0.7588(2) 0.7356(3) 0.08293(17) 0.0370(6) Uani 1 1 d . A .
O2 O 0.82394(17) 0.7581(2) 0.16507(12) 0.0367(4) Uani 1 1 d . . .
O1 O 0.7281(15) 0.862(2) 0.0311(9) 0.038(2) Uani 0.50 1 d P . .
C15 C 0.4871(2) 0.3402(3) -0.14942(16) 0.0316(5) Uani 1 1 d . . .
O4 O 0.47221(18) 0.4730(2) -0.20193(13) 0.0402(5) Uani 1 1 d . . .
O3 O 0.43593(19) 0.1985(2) -0.17129(13) 0.0488(5) Uani 1 1 d . . .
H3AB H 0.649(4) 0.024(5) 0.146(3) 0.064(12) Uiso 1 1 d . . .
H3AA H 0.715(3) 0.164(4) 0.217(2) 0.044(8) Uiso 1 1 d . . .
C7 C 0.9470(9) 0.4001(14) -0.0838(6) 0.101(4) Uani 0.50 1 d P A 1
N1 N 0.9300(2) 0.1473(4) 0.10409(17) 0.0532(7) Uani 1 1 d . A 1
N2 N 1.0462(5) 0.1563(10) 0.1276(4) 0.0686(18) Uani 0.50 1 d P A 1
C1 C 1.0702(8) 0.2560(18) 0.0682(7) 0.108(5) Uani 0.50 1 d P A 1
C2 C 0.9661(15) 0.307(2) 0.0013(11) 0.069(4) Uani 0.50 1 d P A 1
C3 C 0.8871(10) 0.2117(13) 0.0231(9) 0.0329(17) Uani 0.50 1 d P A 1
N2' N 0.9879(5) 0.3117(8) 0.1392(4) 0.0640(16) Uani 0.50 1 d P B 2
C1' C 0.9977(7) 0.4154(11) 0.0695(5) 0.0604(19) Uani 0.50 1 d P B 2
C2' C 0.937(2) 0.307(3) -0.0066(12) 0.116(9) Uani 0.50 1 d P B 2
C3' C 0.8941(17) 0.1625(16) 0.0163(12) 0.065(4) Uani 0.50 1 d P B 2
O1' O 0.7498(18) 0.849(3) 0.0211(11) 0.061(5) Uani 0.50 1 d P A 3

loop_
_atom_site_aniso_label
_atom_site_aniso_U_11
_atom_site_aniso_U_22
_atom_site_aniso_U_33
_atom_site_aniso_U_23
_atom_site_aniso_U_13
_atom_site_aniso_U_12
Zn1 0.0411(2) 0.02080(15) 0.02358(17) 0.00250(9) -0.00072(12) -0.00643(10)
N3 0.0433(12) 0.0199(8) 0.0211(10) 0.0015(7) 0.0009(8) -0.0043(8)
C13 0.0331(12) 0.0206(9) 0.0251(11) -0.0010(8) 0.0019(9) -0.0015(8)
C12 0.0317(11) 0.0235(9) 0.0214(10) -0.0014(8) 0.0005(9) 0.0009(8)
C11 0.0383(13) 0.0217(9) 0.0239(11) 0.0005(8) 0.0020(10) 0.0013(8)
C9 0.0396(12) 0.0200(9) 0.0188(10) -0.0037(8) 0.0013(9) -0.0010(8)
C8 0.0347(12) 0.0195(9) 0.0213(10) 0.0012(7) 0.0016(9) 0.0014(8)
C10 0.0419(13) 0.0160(8) 0.0258(11) -0.0022(8) 0.0027(10) -0.0002(8)
O2W 0.53(2) 0.196(7) 0.155(8) 0.046(6) 0.108(10) 0.012(9)
O1W 0.334(14) 0.499(16) 0.184(9) 0.080(10) 0.049(9) 0.282(13)
C14 0.0504(15) 0.0202(10) 0.0304(13) -0.0017(9) 0.0033(11) -0.0042(9)
O2 0.0463(10) 0.0209(7) 0.0305(9) -0.0034(6) -0.0003(8) -0.0058(7)
O1 0.067(4) 0.018(2) 0.022(3) 0.002(2) 0.008(3) -0.002(2)
C15 0.0326(12) 0.0289(10) 0.0241(11) 0.0004(8) -0.0002(9) 0.0017(9)
O4 0.0473(11) 0.0332(9) 0.0244(9) 0.0051(7) -0.0050(8) -0.0009(7)
O3 0.0590(13) 0.0365(10) 0.0307(10) -0.0015(8) -0.0067(9) -0.0134(9)
C7 0.115(8) 0.111(8) 0.056(5) 0.027(5) 0.008(5) -0.074(7)
N1 0.0445(14) 0.0684(17) 0.0384(14) 0.0165(12) 0.0056(11) -0.0113(12)
N2 0.044(3) 0.097(5) 0.054(4) 0.026(3) 0.006(3) -0.014(3)
C1 0.061(5) 0.183(12) 0.069(6) 0.050(7) 0.011(4) -0.045(7)
C2 0.066(6) 0.091(7) 0.045(7) 0.030(5) 0.015(5) -0.047(5)
C3 0.044(4) 0.027(4) 0.026(4) -0.002(3) 0.010(3) -0.013(3)
N2' 0.062(4) 0.062(3) 0.059(4) 0.017(3) 0.012(3) -0.022(3)
C1' 0.056(4) 0.074(5) 0.053(4) 0.015(4) 0.022(3) -0.024(4)
C2' 0.135(18) 0.166(16) 0.034(6) -0.027(7) 0.018(8) -0.066(12)
C3' 0.114(9) 0.045(7) 0.042(5) -0.012(5) 0.036(5) -0.024(6)
O1' 0.113(11) 0.026(4) 0.042(5) -0.003(3) 0.026(4) -0.019(5)

loop_
_atom_type_symbol
_atom_type_description
_atom_type_scat_dispersion_real
_atom_type_scat_dispersion_imag
_atom_type_scat_source
C C 0.0033 0.0016 'International Tables Vol C Tables 4.2.6.8 and 6.1.1.4'
H H 0.0000 0.0000 'International Tables Vol C Tables 4.2.6.8 and 6.1.1.4'
N N 0.0061 0.0033 'International Tables Vol C Tables 4.2.6.8 and 6.1.1.4'
O O 0.0106 0.0060 'International Tables Vol C Tables 4.2.6.8 and 6.1.1.4'
Zn Zn 0.2839 1.4301 'International Tables Vol C Tables 4.2.6.8 and 6.1.1.4'

loop_
_geom_angle_atom_site_label_1
_geom_angle_atom_site_label_2
_geom_angle_atom_site_label_3
_geom_angle
_geom_angle_site_symmetry_1
_geom_angle_site_symmetry_3
O4 Zn1 O2 101.57(7) 4_666 1_545
O4 Zn1 N1 103.25(10) 4_666 .
O2 Zn1 N1 124.55(11) 1_545 .
O4 Zn1 N3 114.35(9) 4_666 .
O2 Zn1 N3 103.22(8) 1_545 .
N1 Zn1 N3 110.07(10) . .
C8 N3 Zn1 110.51(16) . .
C8 N3 H3AB 114(3) . .
Zn1 N3 H3AB 103(2) . .
C8 N3 H3AA 113(2) . .
Zn1 N3 H3AA 101(2) . .
H3AB N3 H3AA 114(3) . .
C8 C13 C12 119.8(2) . .
C8 C13 H13A 120.1 . .
C12 C13 H13A 120.1 . .
C11 C12 C13 119.9(2) . .
C11 C12 C15 119.9(2) . .
C13 C12 C15 120.12(19) . .
C10 C11 C12 120.1(2) . .
C10 C11 H11 119.9 . .
C12 C11 H11 119.9 . .
C8 C9 C10 119.9(2) . .
C8 C9 H8A 120.1 . .
C10 C9 H8A 120.1 . .
C13 C8 C9 120.3(2) . .
C13 C8 N3 121.59(19) . .
C9 C8 N3 117.99(19) . .
C11 C10 C9 120.0(2) . .
C11 C10 C14 120.0(2) . .
C9 C10 C14 120.0(2) . .
H2WB O2W H2WA 101.9 . .
O1 C14 O2 120.8(8) . .
O1 C14 O1' 17.1(14) . .
O2 C14 O1' 123.1(9) . .
O1 C14 C10 120.6(8) . .
O2 C14 C10 117.8(2) . .
O1' C14 C10 118.5(9) . .
C14 O2 Zn1 105.23(14) . 1_565
O3 C15 O4 124.4(2) . .
O3 C15 C12 120.7(2) . .
O4 C15 C12 114.9(2) . .
C15 O4 Zn1 124.81(16) . 4_565
C3 N1 N2 105.1(6) . .
C3 N1 Zn1 131.5(5) . .
N2 N1 Zn1 122.2(3) . .
C1 N2 N1 109.3(6) . .
N2 C1 C2 108.0(8) . .
C3 C2 C1 102.5(9) . .
C3 C2 C7 127.1(14) . .
C1 C2 C7 128.7(12) . .
N1 C3 C2 112.4(10) . .
N2' C1' C2' 100.3(9) . .
C3' C2' C1' 112.3(14) . .

loop_
_geom_bond_atom_site_label_1
_geom_bond_atom_site_label_2
_geom_bond_distance
_geom_bond_site_symmetry_2
Zn1 O4 1.9389(19) 4_666
Zn1 O2 1.9762(16) 1_545
Zn1 N1 1.998(3) .
Zn1 N3 2.068(2) .
N3 C8 1.443(3) .
N3 H3AB 0.97(4) .
N3 H3AA 0.88(3) .
C13 C8 1.388(3) .
C13 C12 1.392(3) .
C13 H13A 0.9300 .
C12 C11 1.391(3) .
C12 C15 1.503(3) .
C11 C10 1.388(3) .
C11 H11 0.9300 .
C9 C8 1.388(3) .
C9 C10 1.390(3) .
C9 H8A 0.9300 .
C10 C14 1.496(3) .
O2W H2WB 1.0507 .
O2W H2WA 0.9732 .
C14 O1 1.231(15) .
C14 O2 1.275(3) .
C14 O1' 1.281(19) .
O2 Zn1 1.9762(16) 1_565
C15 O3 1.233(3) .
C15 O4 1.280(3) .
O4 Zn1 1.9389(19) 4_565
C7 C2 1.474(14) .
N1 C3 1.300(14) .
N1 N2 1.362(6) .
N2 C1 1.332(10) .
C1 C2 1.40(2) .
C2 C3 1.368(16) .
N2' C1' 1.405(8) .
C1' C2' 1.43(2) .
C2' C3' 1.33(2) .
